data_4023019
loop_
_publ_author_name
'Shinichi Saito'
'Shinsuke Komagawa'
'Isao Azumaya'
'Manami Masuda'

_publ_contact_author_address
;Department of Chemistry, Faculty of Science,
 Tokyo University of Science,
 Kagurazaka, Shinjuku,
 Tokyo, Japan 162-8601
;
_publ_contact_author_email ssaito@rs.kagu.tus.ac.jp
_publ_contact_author_name 'Shinichi Saito'
_publ_section_title
;
 Nickel-Catalyzed Intermolecular [3 + 2 + 2] Cocyclization
 of Ethyl Cyclopropylideneacetate and Alkynes. Synthesis of
 Seven-Membered Carbocycles
;
_journal_name_full 'Journal of Organic Chemistry'
_journal_page_first 9114
_journal_page_last 9120
_journal_paper_doi 10.1021/jo7014714
_journal_volume 72
_journal_year 2007
_chemical_formula_moiety 'C25 H26 O4 '
_chemical_formula_sum 'C25 H26 O4'
_chemical_formula_weight 390.48
_space_group_IT_number 14
_symmetry_cell_setting monoclinic
_symmetry_Int_Tables_number 14
_symmetry_space_group_name_Hall '-P 2ybc'
_symmetry_space_group_name_H-M 'P 1 21/c 1'
_cell_angle_alpha 90
_cell_angle_beta 112.97(2)
_cell_angle_gamma 90
_cell_formula_units_Z 4
_cell_length_a 10.041(3)
_cell_length_b 20.673(5)
_cell_length_c 11.100(3)
_cell_measurement_temperature 296.2
_cell_measurement_theta_min 90.0
_cell_volume 2121(1)
_computing_cell_refinement 'MSC/AFC Diffractometer Control'
_computing_data_collection 'MSC/AFC Diffractometer Control'
_computing_data_reduction 'teXsan Ver. 1.11'
_computing_publication_material 'teXsan Ver. 1.11'
_computing_structure_refinement 'teXsan Ver. 1.10'
_computing_structure_solution SIR92
_diffrn_measured_fraction_theta_full 1.0038
_diffrn_measured_fraction_theta_max 1.0038
_diffrn_measurement_device_type 'Rigaku AFC5R'
_diffrn_measurement_method \w-2\q
_diffrn_radiation_type 'Cu K\a'
_diffrn_radiation_wavelength 1.5418
_diffrn_reflns_av_R_equivalents 0.018
_diffrn_reflns_limit_h_max 12
_diffrn_reflns_limit_h_min 0
_diffrn_reflns_limit_k_max 0
_diffrn_reflns_limit_k_min -24
_diffrn_reflns_limit_l_max 12
_diffrn_reflns_limit_l_min -13
_diffrn_reflns_number 4416
_diffrn_reflns_theta_full 72.63
_diffrn_reflns_theta_max 72.63
_diffrn_standards_decay_% 0.14
_diffrn_standards_interval_count 150
_diffrn_standards_number 3
_exptl_absorpt_coefficient_mu 0.658
_exptl_absorpt_correction_T_max 0.999
_exptl_absorpt_correction_T_min 0.851
_exptl_absorpt_correction_type psi-scan
_exptl_absorpt_process_details '(North, Phillips & Mathews, 1968)'
_exptl_crystal_colour colorless
_exptl_crystal_density_diffrn 1.223
_exptl_crystal_density_method 'not measured'
_exptl_crystal_description prismatic
_exptl_crystal_size_max 0.250
_exptl_crystal_size_mid 0.250
_exptl_crystal_size_min 0.100
_refine_diff_density_max 0.16
_refine_diff_density_min -0.13
_refine_ls_extinction_coef 0.034(5)
_refine_ls_extinction_method 'Zachariasen(1967) type 2 Gaussian isotropic'
_refine_ls_goodness_of_fit_ref 1.437
_refine_ls_hydrogen_treatment noref
_refine_ls_number_parameters 263
_refine_ls_number_reflns 3769
_refine_ls_R_factor_gt 0.0434
_refine_ls_shift/su_max 0.0003
_refine_ls_structure_factor_coef F
_refine_ls_weighting_details 'w = 1/[\s^2^(Fo) + 0.00090|Fo|^2^]'
_refine_ls_weighting_scheme calc
_refine_ls_wR_factor_ref 0.0712
_reflns_number_gt 2898
_reflns_number_total 4241
_reflns_threshold_expression F^2^>2.0\s(F^2^)
_cod_data_source_file jo7014714-File003.cif
_cod_data_source_block sk2-016-d
_cod_original_sg_symbol_H-M 'P 21/c'
_cod_original_formula_sum 'C25 H26 O4 '
_cod_database_code 4023019

loop_
_symmetry_equiv_pos_as_xyz
x,y,z
-x,1/2+y,1/2-z
-x,-y,-z
x,1/2-y,1/2+z

loop_
_atom_site_label
_atom_site_type_symbol
_atom_site_fract_x
_atom_site_fract_y
_atom_site_fract_z
_atom_site_U_iso_or_equiv
_atom_site_adp_type
_atom_site_occupancy
_atom_site_calc_flag
O(1) O 0.1640(2) 0.33199(8) 0.4821(2) 0.0876(6) Uani 1.00 d
O(2) O 0.0966(2) 0.23349(7) 0.5164(2) 0.0750(5) Uani 1.00 d
O(3) O 0.7903(2) 0.55733(7) 0.1054(1) 0.0747(5) Uani 1.00 d
O(4) O 0.7492(2) -0.01425(7) 0.1549(2) 0.0785(5) Uani 1.00 d
C(1) C 0.5929(2) 0.33850(9) 0.2921(2) 0.0528(5) Uani 1.00 d
C(2) C 0.5900(2) 0.27888(9) 0.2427(2) 0.0535(5) Uani 1.00 d
C(3) C 0.5360(2) 0.21912(8) 0.2766(2) 0.0510(5) Uani 1.00 d
C(4) C 0.4381(2) 0.21271(9) 0.3329(2) 0.0550(5) Uani 1.00 d
C(5) C 0.3576(2) 0.26037(9) 0.3727(2) 0.0550(5) Uani 1.00 d
C(6) C 0.3792(2) 0.33049(10) 0.3560(2) 0.0658(6) Uani 1.00 d
C(7) C 0.5364(3) 0.3497(1) 0.3970(2) 0.0692(7) Uani 1.00 d
C(8) C 0.2648(2) 0.23738(10) 0.4239(2) 0.0612(6) Uani 1.00 d
C(9) C 0.1741(2) 0.2743(1) 0.4746(2) 0.0628(6) Uani 1.00 d
C(10) C 0.6468(2) 0.39440(8) 0.2424(2) 0.0508(5) Uani 1.00 d
C(11) C 0.7141(2) 0.44683(9) 0.3222(2) 0.0570(5) Uani 1.00 d
C(12) C 0.7606(2) 0.49969(9) 0.2742(2) 0.0600(6) Uani 1.00 d
C(13) C 0.7405(2) 0.50262(9) 0.1436(2) 0.0575(5) Uani 1.00 d
C(14) C 0.6754(2) 0.45156(10) 0.0621(2) 0.0639(6) Uani 1.00 d
C(15) C 0.6294(2) 0.39876(9) 0.1117(2) 0.0603(5) Uani 1.00 d
C(16) C 0.5953(2) 0.15858(9) 0.2451(2) 0.0524(5) Uani 1.00 d
C(17) C 0.7409(2) 0.15283(9) 0.2666(2) 0.0566(5) Uani 1.00 d
C(18) C 0.7980(2) 0.09619(10) 0.2397(2) 0.0594(5) Uani 1.00 d
C(19) C 0.7076(2) 0.04375(9) 0.1881(2) 0.0587(5) Uani 1.00 d
C(20) C 0.5627(2) 0.04854(9) 0.1654(2) 0.0622(6) Uani 1.00 d
C(21) C 0.5080(2) 0.10453(9) 0.1930(2) 0.0584(5) Uani 1.00 d
C(22) C 0.7849(3) 0.5593(1) -0.0239(2) 0.0872(9) Uani 1.00 d
C(23) C 0.8957(3) -0.0229(1) 0.1765(3) 0.0860(8) Uani 1.00 d
C(24) C 0.0010(3) 0.2629(1) 0.5701(2) 0.0844(8) Uani 1.00 d
C(25) C -0.0618(3) 0.2094(2) 0.6208(3) 0.105(1) Uani 1.00 d
H(1) H 0.6264 0.2757 0.1743 0.0608 Uiso 1.00 calc
H(2) H 0.4201 0.1685 0.3506 0.0651 Uiso 1.00 calc
H(3) H 0.3355 0.3552 0.4034 0.0763 Uiso 1.00 calc
H(4) H 0.3295 0.3412 0.2641 0.0763 Uiso 1.00 calc
H(5) H 0.5929 0.3265 0.4743 0.0817 Uiso 1.00 calc
H(6) H 0.5464 0.3957 0.4200 0.0817 Uiso 1.00 calc
H(7) H 0.2575 0.1900 0.4265 0.0726 Uiso 1.00 calc
H(8) H 0.7283 0.4463 0.4118 0.0671 Uiso 1.00 calc
H(9) H 0.8083 0.5347 0.3313 0.0700 Uiso 1.00 calc
H(10) H 0.6604 0.4534 -0.0279 0.0746 Uiso 1.00 calc
H(11) H 0.5818 0.3642 0.0527 0.0703 Uiso 1.00 calc
H(12) H 0.8027 0.1895 0.3023 0.0657 Uiso 1.00 calc
H(13) H 0.9004 0.0930 0.2552 0.0700 Uiso 1.00 calc
H(14) H 0.5011 0.0116 0.1304 0.0724 Uiso 1.00 calc
H(15) H 0.4075 0.1070 0.1774 0.0696 Uiso 1.00 calc
H(16) H 0.8221 0.5991 -0.0399 0.1042 Uiso 1.00 calc
H(17) H 0.8413 0.5246 -0.0376 0.1042 Uiso 1.00 calc
H(18) H 0.6874 0.5543 -0.0860 0.1042 Uiso 1.00 calc
H(19) H 0.9553 -0.0179 0.2688 0.1027 Uiso 1.00 calc
H(20) H 0.9264 0.0085 0.1300 0.1027 Uiso 1.00 calc
H(21) H 0.9118 -0.0650 0.1507 0.1027 Uiso 1.00 calc
H(22) H -0.0749 0.2870 0.5033 0.1005 Uiso 1.00 calc
H(23) H 0.0530 0.2935 0.6381 0.1005 Uiso 1.00 calc
H(24) H -0.1258 0.2256 0.6595 0.1242 Uiso 1.00 calc
H(25) H 0.0150 0.1863 0.6888 0.1242 Uiso 1.00 calc
H(26) H -0.1128 0.1798 0.5538 0.1242 Uiso 1.00 calc

loop_
_atom_site_aniso_label
_atom_site_aniso_U_11
_atom_site_aniso_U_22
_atom_site_aniso_U_33
_atom_site_aniso_U_12
_atom_site_aniso_U_13
_atom_site_aniso_U_23
O(1) 0.095(1) 0.071(1) 0.126(1) 0.0118(8) 0.075(1) 0.0122(9)
O(2) 0.0768(10) 0.0775(9) 0.096(1) -0.0051(8) 0.0610(9) -0.0006(8)
O(3) 0.096(1) 0.0570(8) 0.0874(10) -0.0085(7) 0.0534(9) 0.0016(7)
O(4) 0.0669(9) 0.0607(9) 0.115(1) -0.0003(7) 0.0433(9) -0.0178(8)
C(1) 0.056(1) 0.056(1) 0.0531(9) 0.0003(8) 0.0285(8) 0.0005(8)
C(2) 0.060(1) 0.057(1) 0.0556(9) 0.0009(8) 0.0354(8) 0.0011(8)
C(3) 0.0548(10) 0.054(1) 0.0490(9) 0.0011(8) 0.0250(8) 0.0050(7)
C(4) 0.060(1) 0.054(1) 0.0602(10) 0.0050(8) 0.0332(9) 0.0128(8)
C(5) 0.057(1) 0.062(1) 0.0536(9) 0.0058(9) 0.0301(8) 0.0086(8)
C(6) 0.076(1) 0.058(1) 0.083(1) 0.0035(10) 0.054(1) 0.0029(10)
C(7) 0.089(1) 0.066(1) 0.073(1) -0.016(1) 0.053(1) -0.0122(10)
C(8) 0.063(1) 0.062(1) 0.071(1) 0.0031(9) 0.040(1) 0.0104(9)
C(9) 0.059(1) 0.071(1) 0.069(1) 0.0032(9) 0.0361(10) 0.0088(9)
C(10) 0.0507(10) 0.054(1) 0.0570(9) 0.0022(8) 0.0307(8) -0.0018(7)
C(11) 0.058(1) 0.065(1) 0.0582(10) -0.0038(9) 0.0336(9) -0.0063(8)
C(12) 0.059(1) 0.059(1) 0.072(1) -0.0085(9) 0.0369(10) -0.0135(9)
C(13) 0.059(1) 0.053(1) 0.071(1) 0.0022(8) 0.0371(10) 0.0023(8)
C(14) 0.079(1) 0.063(1) 0.0552(10) -0.0012(10) 0.0323(10) 0.0038(9)
C(15) 0.072(1) 0.056(1) 0.0568(10) -0.0053(9) 0.0295(9) -0.0024(8)
C(16) 0.059(1) 0.053(1) 0.0534(9) 0.0003(8) 0.0302(8) 0.0053(7)
C(17) 0.056(1) 0.054(1) 0.064(1) -0.0041(8) 0.0284(9) -0.0018(8)
C(18) 0.0495(10) 0.063(1) 0.070(1) -0.0009(9) 0.0280(9) -0.0018(9)
C(19) 0.061(1) 0.053(1) 0.067(1) 0.0012(8) 0.0310(9) 0.0001(8)
C(20) 0.061(1) 0.056(1) 0.076(1) -0.0084(9) 0.0345(10) -0.0051(9)
C(21) 0.055(1) 0.058(1) 0.071(1) -0.0034(9) 0.0335(9) 0.0035(9)
C(22) 0.121(2) 0.070(1) 0.091(2) -0.008(1) 0.062(2) 0.011(1)
C(23) 0.071(1) 0.079(2) 0.116(2) 0.015(1) 0.045(1) -0.010(1)
C(24) 0.075(1) 0.108(2) 0.094(2) -0.002(1) 0.059(1) -0.006(1)
C(25) 0.097(2) 0.148(3) 0.101(2) -0.033(2) 0.072(2) -0.022(2)

loop_
_atom_type_symbol
_atom_type_description
_atom_type_scat_dispersion_real
_atom_type_scat_dispersion_imag
_atom_type_scat_source
C C 0.018 0.009
;International Tables for Crystallography
(1992, Vol. C, Tables 4.2.6.8 and 6.1.1.1)
;
H H 0.000 0.000
;International Tables for Crystallography
(1992, Vol. C, Table 6.1.1.2)
;
O O 0.049 0.032
;International Tables for Crystallography
(1992, Vol. C, Tables 4.2.6.8 and 6.1.1.1)
;

loop_
_geom_angle_atom_site_label_1
_geom_angle_atom_site_label_2
_geom_angle_atom_site_label_3
_geom_angle
_geom_angle_publ_flag
C(9) O(2) C(24) 116.4(2) yes
C(13) O(3) C(22) 117.6(2) yes
C(19) O(4) C(23) 118.4(2) yes
C(2) C(1) C(7) 120.2(2) yes
C(2) C(1) C(10) 121.3(1) yes
C(7) C(1) C(10) 118.4(2) yes
C(1) C(2) C(3) 128.6(2) yes
C(2) C(3) C(4) 127.6(2) yes
C(2) C(3) C(16) 115.4(1) yes
C(4) C(3) C(16) 117.0(2) yes
C(3) C(4) C(5) 131.5(2) yes
C(4) C(5) C(6) 119.9(2) yes
C(4) C(5) C(8) 116.6(2) yes
C(6) C(5) C(8) 123.5(2) yes
C(5) C(6) C(7) 113.8(2) yes
C(1) C(7) C(6) 113.1(2) yes
C(5) C(8) C(9) 127.9(2) yes
O(1) C(9) O(2) 121.4(2) yes
O(1) C(9) C(8) 128.9(2) yes
O(2) C(9) C(8) 109.7(2) yes
C(1) C(10) C(11) 122.0(2) yes
C(1) C(10) C(15) 121.7(2) yes
C(11) C(10) C(15) 116.3(2) yes
C(10) C(11) C(12) 121.7(2) yes
C(11) C(12) C(13) 120.5(2) yes
O(3) C(13) C(12) 116.0(2) yes
O(3) C(13) C(14) 124.5(2) yes
C(12) C(13) C(14) 119.5(2) yes
C(13) C(14) C(15) 119.4(2) yes
C(10) C(15) C(14) 122.7(2) yes
C(3) C(16) C(17) 121.5(2) yes
C(3) C(16) C(21) 121.8(2) yes
C(17) C(16) C(21) 116.7(2) yes
C(16) C(17) C(18) 122.0(2) yes
C(17) C(18) C(19) 119.4(2) yes
O(4) C(19) C(18) 125.3(2) yes
O(4) C(19) C(20) 115.1(2) yes
C(18) C(19) C(20) 119.5(2) yes
C(19) C(20) C(21) 120.5(2) yes
C(16) C(21) C(20) 121.9(2) yes
O(2) C(24) C(25) 107.0(2) yes

loop_
_geom_bond_atom_site_label_1
_geom_bond_atom_site_label_2
_geom_bond_distance
_geom_bond_publ_flag
O(1) C(9) 1.203(3) yes
O(2) C(9) 1.347(2) yes
O(2) C(24) 1.446(2) yes
O(3) C(13) 1.369(2) yes
O(3) C(22) 1.416(3) yes
O(4) C(19) 1.367(2) yes
O(4) C(23) 1.407(3) yes
C(1) C(2) 1.344(2) yes
C(1) C(7) 1.500(2) yes
C(1) C(10) 1.472(2) yes
C(2) C(3) 1.456(2) yes
C(3) C(4) 1.361(2) yes
C(3) C(16) 1.485(2) yes
C(4) C(5) 1.449(3) yes
C(5) C(6) 1.488(3) yes
C(5) C(8) 1.354(3) yes
C(6) C(7) 1.515(3) yes
C(8) C(9) 1.459(3) yes
C(10) C(11) 1.396(3) yes
C(10) C(15) 1.395(2) yes
C(11) C(12) 1.375(3) yes
C(12) C(13) 1.385(3) yes
C(13) C(14) 1.378(3) yes
C(14) C(15) 1.381(3) yes
C(16) C(17) 1.391(3) yes
C(16) C(21) 1.398(3) yes
C(17) C(18) 1.386(3) yes
C(18) C(19) 1.386(3) yes
C(19) C(20) 1.380(3) yes
C(20) C(21) 1.366(3) yes
C(24) C(25) 1.488(4) yes

loop_
_geom_contact_atom_site_label_1
_geom_contact_atom_site_label_2
_geom_contact_distance
_geom_contact_site_symmetry_2
O(1) C(23) 3.410(3) 2_655
O(1) C(21) 3.581(3) 4_555
O(3) C(23) 3.549(3) 2_755
O(4) C(6) 3.443(3) 2_645
O(4) C(22) 3.566(3) 4_555
C(7) C(21) 3.535(3) 4_555
C(7) C(20) 3.571(3) 4_555
C(11) C(20) 3.530(3) 2_655
C(12) C(23) 3.309(3) 2_755
C(12) C(21) 3.588(3) 2_655
C(13) C(23) 3.452(3) 2_755

loop_
_geom_torsion_atom_site_label_1
_geom_torsion_atom_site_label_2
_geom_torsion_atom_site_label_3
_geom_torsion_atom_site_label_4
_geom_torsion
_geom_torsion_publ_flag
O(1) C(9) O(2) C(24) 0.1(3) yes
O(1) C(9) C(8) C(5) -0.5(4) yes
O(2) C(9) C(8) C(5) 179.7(2) yes
O(3) C(13) C(12) C(11) 179.8(2) yes
O(3) C(13) C(14) C(15) 180.0(2) yes
O(4) C(19) C(18) C(17) 178.7(2) yes
O(4) C(19) C(20) C(21) -179.1(2) yes
C(1) C(2) C(3) C(4) 22.5(3) yes
C(1) C(2) C(3) C(16) -157.8(2) yes
C(1) C(7) C(6) C(5) 83.6(2) yes
C(1) C(10) C(11) C(12) -178.2(2) yes
C(1) C(10) C(15) C(14) 178.1(2) yes
C(2) C(1) C(7) C(6) -58.6(3) yes
C(2) C(1) C(10) C(11) -149.3(2) yes
C(2) C(1) C(10) C(15) 32.7(3) yes
C(2) C(3) C(4) C(5) 1.4(3) yes
C(2) C(3) C(16) C(17) 41.1(2) yes
C(2) C(3) C(16) C(21) -139.2(2) yes
C(3) C(2) C(1) C(7) 0.5(3) yes
C(3) C(2) C(1) C(10) -177.6(2) yes
C(3) C(4) C(5) C(6) -1.3(3) yes
C(3) C(4) C(5) C(8) 178.5(2) yes
C(3) C(16) C(17) C(18) 178.8(2) yes
C(3) C(16) C(21) C(20) -179.2(2) yes
C(4) C(3) C(16) C(17) -139.1(2) yes
C(4) C(3) C(16) C(21) 40.6(2) yes
C(4) C(5) C(6) C(7) -44.0(2) yes
C(4) C(5) C(8) C(9) 178.2(2) yes
C(5) C(4) C(3) C(16) -178.3(2) yes
C(6) C(5) C(8) C(9) -1.9(3) yes
C(6) C(7) C(1) C(10) 119.6(2) yes
C(7) C(1) C(10) C(11) 32.5(3) yes
C(7) C(1) C(10) C(15) -145.5(2) yes
C(7) C(6) C(5) C(8) 136.2(2) yes
C(8) C(9) O(2) C(24) 179.8(2) yes
C(9) O(2) C(24) C(25) -174.7(2) yes
C(10) C(11) C(12) C(13) 0.6(3) yes
C(10) C(15) C(14) C(13) -0.4(3) yes
C(11) C(10) C(15) C(14) 0.0(3) yes
C(11) C(12) C(13) C(14) -1.0(3) yes
C(12) C(11) C(10) C(15) -0.1(3) yes
C(12) C(13) O(3) C(22) 173.8(2) yes
C(12) C(13) C(14) C(15) 0.9(3) yes
C(14) C(13) O(3) C(22) -5.3(3) yes
C(16) C(17) C(18) C(19) 0.9(3) yes
C(16) C(21) C(20) C(19) -0.2(3) yes
C(17) C(16) C(21) C(20) 0.5(3) yes
C(17) C(18) C(19) C(20) -0.6(3) yes
C(18) C(17) C(16) C(21) -0.9(3) yes
C(18) C(19) O(4) C(23) 1.4(3) yes
C(18) C(19) C(20) C(21) 0.2(3) yes
C(20) C(19) O(4) C(23) -179.4(2) yes
C(20) C(19) O(4) C(23) -179.4(2) yes

loop_
_cod_related_entry_id
_cod_related_entry_database
_cod_related_entry_code
1 ChemSpider 30658596
